data_7000253
loop_
_publ_author_name
'Chen, Zhen-Feng'
'Liu, Yan-Cheng'
'Liu, Li-Min'
'Wang, Heng-Shan'
'Qin, San-Hai'
'Wang, Bo-Long'
'Bian, He-Dong'
'Yang, Bin'
'Fun, Hoong-Kun'
'Liu, Hua-Gang'
'Liang, Hong'
'Orvig, Chris'

_publ_section_title
;
 Potential new inorganic antitumour agents from combining the
 anticancer traditional Chinese medicine (TCM) liriodenine with metal
 ions, and DNA binding studies
;
_journal_issue 2
_journal_name_full 'Dalton Transactions'
_journal_page_first 262
_journal_page_last 272
_journal_paper_doi 10.1039/b813363h
_journal_year 2009
_chemical_formula_sum 'C21 H24 Cl2 N O6.5 Ru S2'
_chemical_formula_weight 630.50
_chemical_name_systematic
;
?
;
_space_group_IT_number 14
_symmetry_cell_setting monoclinic
_symmetry_space_group_name_Hall '-P 2ybc'
_symmetry_space_group_name_H-M 'P 1 21/c 1'
_atom_sites_solution_hydrogens geom
_atom_sites_solution_primary direct
_atom_sites_solution_secondary difmap
_audit_creation_method SHELXL-97
_cell_angle_alpha 90.00
_cell_angle_beta 106.0980(10)
_cell_angle_gamma 90.00
_cell_formula_units_Z 4
_cell_length_a 9.2751(2)
_cell_length_b 22.0127(5)
_cell_length_c 12.2893(2)
_cell_measurement_reflns_used 5706
_cell_measurement_temperature 296(2)
_cell_measurement_theta_max 30.07
_cell_measurement_theta_min 2.29
_cell_volume 2410.72(9)
_computing_cell_refinement 'Bruker SMART'
_computing_data_collection 'Bruker SMART'
_computing_data_reduction 'Bruker SAINT'
_computing_molecular_graphics 'Bruker SHELXTL'
_computing_publication_material 'Bruker SHELXTL'
_computing_structure_refinement 'SHELXL-97 (Sheldrick, 1997)'
_computing_structure_solution 'SHELXS-97 (Sheldrick, 1990)'
_diffrn_ambient_temperature 296(2)
_diffrn_measured_fraction_theta_full 0.998
_diffrn_measured_fraction_theta_max 0.998
_diffrn_measurement_device_type 'CCD area detector'
_diffrn_measurement_method 'phi and omega scans'
_diffrn_radiation_monochromator graphite
_diffrn_radiation_source 'fine-focus sealed tube'
_diffrn_radiation_type MoK\a
_diffrn_radiation_wavelength 0.71073
_diffrn_reflns_av_R_equivalents 0.0275
_diffrn_reflns_av_sigmaI/netI 0.0208
_diffrn_reflns_limit_h_max 11
_diffrn_reflns_limit_h_min -11
_diffrn_reflns_limit_k_max 26
_diffrn_reflns_limit_k_min -25
_diffrn_reflns_limit_l_max 13
_diffrn_reflns_limit_l_min -14
_diffrn_reflns_number 22969
_diffrn_reflns_theta_full 25.05
_diffrn_reflns_theta_max 25.05
_diffrn_reflns_theta_min 1.85
_diffrn_standards_decay_% 0
_diffrn_standards_interval_count 0
_diffrn_standards_interval_time 0
_diffrn_standards_number 0
_exptl_absorpt_coefficient_mu 1.086
_exptl_absorpt_correction_T_max 0.8454
_exptl_absorpt_correction_T_min 0.6366
_exptl_absorpt_correction_type multi-scan
_exptl_absorpt_process_details sadabs
_exptl_crystal_colour green
_exptl_crystal_density_diffrn 1.737
_exptl_crystal_density_method 'not measured'
_exptl_crystal_description block
_exptl_crystal_F_000 1276
_exptl_crystal_size_max 0.46
_exptl_crystal_size_mid 0.20
_exptl_crystal_size_min 0.16
_refine_diff_density_max 0.877
_refine_diff_density_min -0.496
_refine_diff_density_rms 0.067
_refine_ls_extinction_method none
_refine_ls_goodness_of_fit_ref 1.035
_refine_ls_hydrogen_treatment constr
_refine_ls_matrix_type full
_refine_ls_number_parameters 312
_refine_ls_number_reflns 4260
_refine_ls_number_restraints 0
_refine_ls_restrained_S_all 1.035
_refine_ls_R_factor_all 0.0400
_refine_ls_R_factor_gt 0.0340
_refine_ls_shift/su_max 0.001
_refine_ls_shift/su_mean 0.000
_refine_ls_structure_factor_coef Fsqd
_refine_ls_weighting_details 'calc w=1/[\s^2^(Fo^2^)+(0.0333P)^2^+4.4577P] where P=(Fo^2^+2Fc^2^)/3'
_refine_ls_weighting_scheme calc
_refine_ls_wR_factor_gt 0.0807
_refine_ls_wR_factor_ref 0.0846
_reflns_number_gt 3780
_reflns_number_total 4260
_reflns_threshold_expression >2sigma(I)
_cod_data_source_file b813363h.txt
_cod_data_source_block lyc010m
_cod_depositor_comments
;
The following automatic conversions were performed:
'_symmetry_cell_setting' value 'Monoclinic' changed to 'monoclinic'
according to '/home/saulius/struct/CIF-dictionaries/cif_core.dic'
dictionary named 'cif_core.dic' version 2.4.1 from 2010-06-29.

Automatic conversion script
Id: cif_fix_enum 1527 2010-12-29 10:47:43Z saulius 
;
_cod_original_sg_symbol_H-M P2(1)/c
_cod_original_formula_sum 'C21 H24 Cl2 N O6.50 Ru S2'
_cod_database_code 7000253

loop_
_symmetry_equiv_pos_as_xyz
'x, y, z'
'-x, y+1/2, -z+1/2'
'-x, -y, -z'
'x, -y-1/2, z-1/2'

loop_
_atom_site_label
_atom_site_type_symbol
_atom_site_fract_x
_atom_site_fract_y
_atom_site_fract_z
_atom_site_U_iso_or_equiv
_atom_site_adp_type
_atom_site_occupancy
_atom_site_symmetry_multiplicity
_atom_site_calc_flag
_atom_site_refinement_flags
_atom_site_disorder_assembly
_atom_site_disorder_group
Ru1 Ru 0.70685(3) 0.120000(12) 0.66904(2) 0.03328(10) Uani 1 1 d . . .
S1 S 0.82419(10) 0.20580(4) 0.64302(8) 0.0447(2) Uani 1 1 d . . .
S2 S 0.84981(10) 0.06064(4) 0.59024(8) 0.0439(2) Uani 1 1 d . . .
Cl1 Cl 0.87043(11) 0.11200(5) 0.85713(8) 0.0540(3) Uani 1 1 d . . .
Cl2 Cl 0.52161(11) 0.12787(4) 0.48955(8) 0.0533(3) Uani 1 1 d . . .
O1 O 0.5966(2) 0.04224(10) 0.7060(2) 0.0369(5) Uani 1 1 d . . .
O2 O 0.1942(3) 0.06165(15) 1.0586(3) 0.0635(8) Uani 1 1 d . . .
O3 O 0.1671(4) 0.16206(18) 1.1017(3) 0.0809(10) Uani 1 1 d . . .
O4 O 0.7869(4) 0.26132(13) 0.6958(3) 0.0786(10) Uani 1 1 d . . .
O5 O 0.9188(5) 0.08483(15) 0.5040(3) 0.0912(12) Uani 1 1 d . . .
N1 N 0.5508(3) 0.15713(12) 0.7473(2) 0.0382(6) Uani 1 1 d . . .
C1 C 0.3940(4) 0.12671(16) 0.8676(3) 0.0382(8) Uani 1 1 d . . .
C2 C 0.4847(4) 0.11404(14) 0.7954(3) 0.0339(7) Uani 1 1 d . . .
C3 C 0.5117(4) 0.05203(15) 0.7680(3) 0.0339(7) Uani 1 1 d . . .
C4 C 0.4368(4) 0.00275(15) 0.8095(3) 0.0357(7) Uani 1 1 d . . .
C5 C 0.4515(4) -0.05683(16) 0.7744(3) 0.0439(8) Uani 1 1 d . . .
H5 H 0.5077 -0.0646 0.7238 0.053 Uiso 1 1 calc R . .
C6 C 0.3832(5) -0.10386(18) 0.8144(4) 0.0543(10) Uani 1 1 d . . .
H6 H 0.3904 -0.1433 0.7892 0.065 Uiso 1 1 calc R . .
C7 C 0.3033(4) -0.09232(19) 0.8926(4) 0.0524(10) Uani 1 1 d . . .
H7 H 0.2601 -0.1244 0.9214 0.063 Uiso 1 1 calc R . .
C8 C 0.2875(4) -0.03453(18) 0.9275(3) 0.0476(9) Uani 1 1 d . . .
H8 H 0.2330 -0.0279 0.9795 0.057 Uiso 1 1 calc R . .
C9 C 0.3518(4) 0.01517(16) 0.8864(3) 0.0387(8) Uani 1 1 d . . .
C10 C 0.3323(4) 0.07797(17) 0.9179(3) 0.0400(8) Uani 1 1 d . . .
C11 C 0.2576(4) 0.0968(2) 0.9946(3) 0.0495(9) Uani 1 1 d . . .
C12 C 0.1331(6) 0.1019(3) 1.1270(5) 0.0792(15) Uani 1 1 d . . .
H12A H 0.0253 0.0964 1.1097 0.095 Uiso 1 1 calc R . .
H12B H 0.1773 0.0933 1.2067 0.095 Uiso 1 1 calc R . .
C13 C 0.2424(4) 0.1586(2) 1.0209(4) 0.0574(11) Uani 1 1 d . . .
C14 C 0.2935(5) 0.2049(2) 0.9711(4) 0.0607(12) Uani 1 1 d . . .
H14 H 0.2782 0.2451 0.9881 0.073 Uiso 1 1 calc R . .
C15 C 0.3727(4) 0.18911(17) 0.8908(3) 0.0468(9) Uani 1 1 d . . .
C16 C 0.4324(4) 0.23219(17) 0.8319(4) 0.0547(11) Uani 1 1 d . . .
H16 H 0.4134 0.2732 0.8400 0.066 Uiso 1 1 calc R . .
C17 C 0.5182(4) 0.21532(16) 0.7626(4) 0.0486(9) Uani 1 1 d . . .
H17 H 0.5553 0.2454 0.7245 0.058 Uiso 1 1 calc R . .
C18 C 0.8065(6) 0.2243(2) 0.4997(4) 0.0717(14) Uani 1 1 d . . .
H18A H 0.7034 0.2332 0.4619 0.108 Uiso 1 1 calc R . .
H18B H 0.8394 0.1906 0.4632 0.108 Uiso 1 1 calc R . .
H18C H 0.8671 0.2593 0.4964 0.108 Uiso 1 1 calc R . .
C19 C 1.0239(5) 0.1995(2) 0.6927(5) 0.0725(14) Uani 1 1 d . . .
H19A H 1.0688 0.2373 0.6807 0.109 Uiso 1 1 calc R . .
H19B H 1.0575 0.1678 0.6519 0.109 Uiso 1 1 calc R . .
H19C H 1.0527 0.1901 0.7720 0.109 Uiso 1 1 calc R . .
C20 C 0.7406(5) -0.0023(2) 0.5238(4) 0.0679(13) Uani 1 1 d . . .
H20A H 0.6572 0.0119 0.4640 0.102 Uiso 1 1 calc R . .
H20B H 0.7041 -0.0240 0.5785 0.102 Uiso 1 1 calc R . .
H20C H 0.8015 -0.0288 0.4930 0.102 Uiso 1 1 calc R . .
C21 C 0.9946(6) 0.0226(3) 0.6891(5) 0.0898(18) Uani 1 1 d . . .
H21A H 1.0388 -0.0070 0.6507 0.135 Uiso 1 1 calc R . .
H21B H 0.9545 0.0026 0.7437 0.135 Uiso 1 1 calc R . .
H21C H 1.0696 0.0513 0.7268 0.135 Uiso 1 1 calc R . .
O6 O 0.0139(7) 0.3502(3) 0.8241(5) 0.150(2) Uani 1 1 d . . .
O7 O 0.2168(9) 0.1538(4) 0.5300(10) 0.124(3) Uani 0.50 1 d P . .

loop_
_atom_site_aniso_label
_atom_site_aniso_U_11
_atom_site_aniso_U_22
_atom_site_aniso_U_33
_atom_site_aniso_U_23
_atom_site_aniso_U_13
_atom_site_aniso_U_12
Ru1 0.03626(16) 0.02888(15) 0.03705(17) 0.00000(11) 0.01405(12) -0.00206(11)
S1 0.0488(5) 0.0355(5) 0.0541(6) -0.0001(4) 0.0216(4) -0.0080(4)
S2 0.0467(5) 0.0370(5) 0.0551(6) -0.0005(4) 0.0259(4) 0.0004(4)
Cl1 0.0509(5) 0.0691(7) 0.0407(5) 0.0056(4) 0.0106(4) -0.0030(5)
Cl2 0.0554(5) 0.0488(5) 0.0483(6) 0.0032(4) 0.0021(4) -0.0026(4)
O1 0.0430(12) 0.0302(12) 0.0430(14) -0.0011(10) 0.0209(11) -0.0014(10)
O2 0.0582(17) 0.085(2) 0.0587(18) 0.0080(16) 0.0356(15) 0.0036(15)
O3 0.086(2) 0.098(3) 0.078(2) -0.019(2) 0.055(2) 0.006(2)
O4 0.089(2) 0.0432(17) 0.124(3) -0.0183(18) 0.065(2) -0.0165(16)
O5 0.133(3) 0.055(2) 0.124(3) -0.001(2) 0.100(3) -0.002(2)
N1 0.0386(15) 0.0343(15) 0.0439(17) -0.0054(13) 0.0150(13) -0.0037(12)
C1 0.0329(16) 0.043(2) 0.0396(19) -0.0077(15) 0.0111(14) -0.0012(14)
C2 0.0331(16) 0.0322(17) 0.0366(18) -0.0032(14) 0.0097(14) -0.0031(13)
C3 0.0337(16) 0.0364(18) 0.0318(17) -0.0007(14) 0.0091(14) -0.0007(14)
C4 0.0335(16) 0.0346(18) 0.0370(18) 0.0038(14) 0.0066(14) -0.0041(13)
C5 0.0450(19) 0.0373(19) 0.050(2) 0.0012(16) 0.0151(17) -0.0013(15)
C6 0.057(2) 0.036(2) 0.071(3) 0.0021(19) 0.019(2) -0.0056(17)
C7 0.048(2) 0.048(2) 0.063(3) 0.015(2) 0.0173(19) -0.0083(18)
C8 0.0408(19) 0.057(2) 0.048(2) 0.0079(18) 0.0165(17) -0.0070(17)
C9 0.0311(16) 0.048(2) 0.0361(19) 0.0032(15) 0.0074(14) -0.0031(14)
C10 0.0310(16) 0.051(2) 0.0383(19) -0.0025(16) 0.0103(15) -0.0032(15)
C11 0.0401(19) 0.067(3) 0.044(2) -0.0041(19) 0.0162(17) -0.0007(18)
C12 0.073(3) 0.114(5) 0.067(3) -0.003(3) 0.045(3) 0.012(3)
C13 0.049(2) 0.075(3) 0.055(3) -0.016(2) 0.026(2) 0.003(2)
C14 0.055(2) 0.061(3) 0.072(3) -0.027(2) 0.029(2) 0.000(2)
C15 0.0407(19) 0.046(2) 0.055(2) -0.0150(18) 0.0166(17) -0.0019(16)
C16 0.051(2) 0.036(2) 0.080(3) -0.020(2) 0.025(2) -0.0038(17)
C17 0.052(2) 0.0313(18) 0.068(3) -0.0061(18) 0.024(2) -0.0041(16)
C18 0.079(3) 0.073(3) 0.064(3) 0.026(2) 0.020(2) -0.015(3)
C19 0.051(2) 0.073(3) 0.090(4) 0.010(3) 0.012(2) -0.023(2)
C20 0.069(3) 0.056(3) 0.083(3) -0.024(2) 0.026(3) -0.002(2)
C21 0.078(3) 0.087(4) 0.092(4) -0.017(3) 0.001(3) 0.037(3)
O6 0.204(6) 0.134(4) 0.153(5) -0.044(4) 0.120(5) -0.066(4)
O7 0.088(6) 0.088(6) 0.215(11) -0.030(6) 0.076(7) -0.005(5)

loop_
_atom_type_symbol
_atom_type_description
_atom_type_scat_dispersion_real
_atom_type_scat_dispersion_imag
_atom_type_scat_source
C C 0.0033 0.0016 'International Tables Vol C Tables 4.2.6.8 and 6.1.1.4'
H H 0.0000 0.0000 'International Tables Vol C Tables 4.2.6.8 and 6.1.1.4'
N N 0.0061 0.0033 'International Tables Vol C Tables 4.2.6.8 and 6.1.1.4'
O O 0.0106 0.0060 'International Tables Vol C Tables 4.2.6.8 and 6.1.1.4'
S S 0.1246 0.1234 'International Tables Vol C Tables 4.2.6.8 and 6.1.1.4'
Cl Cl 0.1484 0.1585 'International Tables Vol C Tables 4.2.6.8 and 6.1.1.4'
Ru Ru -1.2594 0.8363 'International Tables Vol C Tables 4.2.6.8 and 6.1.1.4'

loop_
_geom_angle_atom_site_label_1
_geom_angle_atom_site_label_2
_geom_angle_atom_site_label_3
_geom_angle
_geom_angle_site_symmetry_1
_geom_angle_site_symmetry_3
_geom_angle_publ_flag
O1 Ru1 N1 77.36(9) . . ?
O1 Ru1 S1 175.47(7) . . ?
N1 Ru1 S1 99.19(8) . . ?
O1 Ru1 S2 90.02(6) . . ?
N1 Ru1 S2 167.37(8) . . ?
S1 Ru1 S2 93.44(3) . . ?
O1 Ru1 Cl1 86.98(7) . . ?
N1 Ru1 Cl1 85.40(8) . . ?
S1 Ru1 Cl1 89.83(4) . . ?
S2 Ru1 Cl1 94.65(4) . . ?
O1 Ru1 Cl2 89.45(7) . . ?
N1 Ru1 Cl2 89.09(8) . . ?
S1 Ru1 Cl2 93.45(4) . . ?
S2 Ru1 Cl2 90.20(4) . . ?
Cl1 Ru1 Cl2 173.98(4) . . ?
O4 S1 C18 106.2(2) . . ?
O4 S1 C19 105.2(2) . . ?
C18 S1 C19 99.1(2) . . ?
O4 S1 Ru1 116.97(13) . . ?
C18 S1 Ru1 114.86(17) . . ?
C19 S1 Ru1 112.55(16) . . ?
O5 S2 C21 105.5(3) . . ?
O5 S2 C20 104.8(2) . . ?
C21 S2 C20 100.1(3) . . ?
O5 S2 Ru1 121.32(14) . . ?
C21 S2 Ru1 113.99(19) . . ?
C20 S2 Ru1 108.68(15) . . ?
C3 O1 Ru1 114.5(2) . . ?
C11 O2 C12 107.1(4) . . ?
C13 O3 C12 107.3(4) . . ?
C17 N1 C2 117.5(3) . . ?
C17 N1 Ru1 130.0(2) . . ?
C2 N1 Ru1 112.3(2) . . ?
C2 C1 C15 117.1(3) . . ?
C2 C1 C10 120.2(3) . . ?
C15 C1 C10 122.7(3) . . ?
N1 C2 C1 124.0(3) . . ?
N1 C2 C3 115.6(3) . . ?
C1 C2 C3 120.4(3) . . ?
O1 C3 C2 118.8(3) . . ?
O1 C3 C4 121.7(3) . . ?
C2 C3 C4 119.5(3) . . ?
C5 C4 C9 120.5(3) . . ?
C5 C4 C3 119.6(3) . . ?
C9 C4 C3 119.9(3) . . ?
C6 C5 C4 120.1(4) . . ?
C6 C5 H5 119.9 . . ?
C4 C5 H5 119.9 . . ?
C5 C6 C7 119.8(4) . . ?
C5 C6 H6 120.1 . . ?
C7 C6 H6 120.1 . . ?
C8 C7 C6 120.8(4) . . ?
C8 C7 H7 119.6 . . ?
C6 C7 H7 119.6 . . ?
C7 C8 C9 121.3(4) . . ?
C7 C8 H8 119.3 . . ?
C9 C8 H8 119.3 . . ?
C8 C9 C4 117.4(3) . . ?
C8 C9 C10 123.1(3) . . ?
C4 C9 C10 119.5(3) . . ?
C11 C10 C1 114.0(3) . . ?
C11 C10 C9 126.0(3) . . ?
C1 C10 C9 120.0(3) . . ?
O2 C11 C10 127.6(4) . . ?
O2 C11 C13 109.3(3) . . ?
C10 C11 C13 123.1(4) . . ?
O3 C12 O2 107.4(4) . . ?
O3 C12 H12A 110.2 . . ?
O2 C12 H12A 110.2 . . ?
O3 C12 H12B 110.2 . . ?
O2 C12 H12B 110.2 . . ?
H12A C12 H12B 108.5 . . ?
C14 C13 O3 127.3(4) . . ?
C14 C13 C11 123.8(4) . . ?
O3 C13 C11 108.9(4) . . ?
C13 C14 C15 116.5(4) . . ?
C13 C14 H14 121.8 . . ?
C15 C14 H14 121.8 . . ?
C16 C15 C14 123.2(4) . . ?
C16 C15 C1 116.9(3) . . ?
C14 C15 C1 119.9(4) . . ?
C17 C16 C15 121.4(3) . . ?
C17 C16 H16 119.3 . . ?
C15 C16 H16 119.3 . . ?
N1 C17 C16 122.6(4) . . ?
N1 C17 H17 118.7 . . ?
C16 C17 H17 118.7 . . ?
S1 C18 H18A 109.5 . . ?
S1 C18 H18B 109.5 . . ?
H18A C18 H18B 109.5 . . ?
S1 C18 H18C 109.5 . . ?
H18A C18 H18C 109.5 . . ?
H18B C18 H18C 109.5 . . ?
S1 C19 H19A 109.5 . . ?
S1 C19 H19B 109.5 . . ?
H19A C19 H19B 109.5 . . ?
S1 C19 H19C 109.5 . . ?
H19A C19 H19C 109.5 . . ?
H19B C19 H19C 109.5 . . ?
S2 C20 H20A 109.5 . . ?
S2 C20 H20B 109.5 . . ?
H20A C20 H20B 109.5 . . ?
S2 C20 H20C 109.5 . . ?
H20A C20 H20C 109.5 . . ?
H20B C20 H20C 109.5 . . ?
S2 C21 H21A 109.5 . . ?
S2 C21 H21B 109.5 . . ?
H21A C21 H21B 109.5 . . ?
S2 C21 H21C 109.5 . . ?
H21A C21 H21C 109.5 . . ?
H21B C21 H21C 109.5 . . ?

loop_
_geom_bond_atom_site_label_1
_geom_bond_atom_site_label_2
_geom_bond_distance
_geom_bond_site_symmetry_2
_geom_bond_publ_flag
Ru1 O1 2.107(2) . ?
Ru1 N1 2.112(3) . ?
Ru1 S1 2.2466(9) . ?
Ru1 S2 2.2617(9) . ?
Ru1 Cl1 2.3940(10) . ?
Ru1 Cl2 2.3971(10) . ?
S1 O4 1.469(3) . ?
S1 C18 1.770(4) . ?
S1 C19 1.788(4) . ?
S2 O5 1.481(3) . ?
S2 C21 1.754(5) . ?
S2 C20 1.776(4) . ?
O1 C3 1.256(4) . ?
O2 C11 1.348(5) . ?
O2 C12 1.440(5) . ?
O3 C13 1.365(5) . ?
O3 C12 1.416(7) . ?
N1 C17 1.341(4) . ?
N1 C2 1.351(4) . ?
C1 C2 1.409(5) . ?
C1 C15 1.428(5) . ?
C1 C10 1.434(5) . ?
C2 C3 1.444(4) . ?
C3 C4 1.455(5) . ?
C4 C5 1.399(5) . ?
C4 C9 1.415(5) . ?
C5 C6 1.374(5) . ?
C5 H5 0.9300 . ?
C6 C7 1.390(6) . ?
C6 H6 0.9300 . ?
C7 C8 1.363(6) . ?
C7 H7 0.9300 . ?
C8 C9 1.405(5) . ?
C8 H8 0.9300 . ?
C9 C10 1.460(5) . ?
C10 C11 1.379(5) . ?
C11 C13 1.415(6) . ?
C12 H12A 0.9700 . ?
C12 H12B 0.9700 . ?
C13 C14 1.340(6) . ?
C14 C15 1.427(5) . ?
C14 H14 0.9300 . ?
C15 C16 1.397(6) . ?
C16 C17 1.369(5) . ?
C16 H16 0.9300 . ?
C17 H17 0.9300 . ?
C18 H18A 0.9600 . ?
C18 H18B 0.9600 . ?
C18 H18C 0.9600 . ?
C19 H19A 0.9600 . ?
C19 H19B 0.9600 . ?
C19 H19C 0.9600 . ?
C20 H20A 0.9600 . ?
C20 H20B 0.9600 . ?
C20 H20C 0.9600 . ?
C21 H21A 0.9600 . ?
C21 H21B 0.9600 . ?
C21 H21C 0.9600 . ?

loop_
_geom_torsion_atom_site_label_1
_geom_torsion_atom_site_label_2
_geom_torsion_atom_site_label_3
_geom_torsion_atom_site_label_4
_geom_torsion
_geom_torsion_site_symmetry_1
_geom_torsion_site_symmetry_2
_geom_torsion_site_symmetry_3
_geom_torsion_site_symmetry_4
_geom_torsion_publ_flag
N1 Ru1 S1 O4 8.3(2) . . . . ?
S2 Ru1 S1 O4 -171.68(19) . . . . ?
Cl1 Ru1 S1 O4 -77.03(19) . . . . ?
Cl2 Ru1 S1 O4 97.92(19) . . . . ?
N1 Ru1 S1 C18 -117.3(2) . . . . ?
S2 Ru1 S1 C18 62.8(2) . . . . ?
Cl1 Ru1 S1 C18 157.4(2) . . . . ?
Cl2 Ru1 S1 C18 -27.6(2) . . . . ?
N1 Ru1 S1 C19 130.3(2) . . . . ?
S2 Ru1 S1 C19 -49.7(2) . . . . ?
Cl1 Ru1 S1 C19 45.0(2) . . . . ?
Cl2 Ru1 S1 C19 -140.1(2) . . . . ?
O1 Ru1 S2 O5 155.6(2) . . . . ?
N1 Ru1 S2 O5 152.9(4) . . . . ?
S1 Ru1 S2 O5 -27.3(2) . . . . ?
Cl1 Ru1 S2 O5 -117.4(2) . . . . ?
Cl2 Ru1 S2 O5 66.2(2) . . . . ?
O1 Ru1 S2 C21 -76.5(2) . . . . ?
N1 Ru1 S2 C21 -79.2(4) . . . . ?
S1 Ru1 S2 C21 100.6(2) . . . . ?
Cl1 Ru1 S2 C21 10.5(2) . . . . ?
Cl2 Ru1 S2 C21 -165.9(2) . . . . ?
O1 Ru1 S2 C20 34.2(2) . . . . ?
N1 Ru1 S2 C20 31.5(4) . . . . ?
S1 Ru1 S2 C20 -148.74(19) . . . . ?
Cl1 Ru1 S2 C20 121.15(19) . . . . ?
Cl2 Ru1 S2 C20 -55.28(19) . . . . ?
N1 Ru1 O1 C3 -9.6(2) . . . . ?
S2 Ru1 O1 C3 171.0(2) . . . . ?
Cl1 Ru1 O1 C3 76.3(2) . . . . ?
Cl2 Ru1 O1 C3 -98.8(2) . . . . ?
O1 Ru1 N1 C17 -175.0(3) . . . . ?
S1 Ru1 N1 C17 8.0(3) . . . . ?
S2 Ru1 N1 C17 -172.2(3) . . . . ?
Cl1 Ru1 N1 C17 97.1(3) . . . . ?
Cl2 Ru1 N1 C17 -85.4(3) . . . . ?
O1 Ru1 N1 C2 10.5(2) . . . . ?
S1 Ru1 N1 C2 -166.5(2) . . . . ?
S2 Ru1 N1 C2 13.3(5) . . . . ?
Cl1 Ru1 N1 C2 -77.4(2) . . . . ?
Cl2 Ru1 N1 C2 100.1(2) . . . . ?
C17 N1 C2 C1 -5.4(5) . . . . ?
Ru1 N1 C2 C1 169.9(3) . . . . ?
C17 N1 C2 C3 174.4(3) . . . . ?
Ru1 N1 C2 C3 -10.4(4) . . . . ?
C15 C1 C2 N1 -0.4(5) . . . . ?
C10 C1 C2 N1 -177.9(3) . . . . ?
C15 C1 C2 C3 179.9(3) . . . . ?
C10 C1 C2 C3 2.4(5) . . . . ?
Ru1 O1 C3 C2 7.2(4) . . . . ?
Ru1 O1 C3 C4 -174.8(2) . . . . ?
N1 C2 C3 O1 2.3(4) . . . . ?
C1 C2 C3 O1 -177.9(3) . . . . ?
N1 C2 C3 C4 -175.8(3) . . . . ?
C1 C2 C3 C4 4.0(5) . . . . ?
O1 C3 C4 C5 -4.1(5) . . . . ?
C2 C3 C4 C5 174.0(3) . . . . ?
O1 C3 C4 C9 174.9(3) . . . . ?
C2 C3 C4 C9 -7.1(5) . . . . ?
C9 C4 C5 C6 0.1(5) . . . . ?
C3 C4 C5 C6 179.0(3) . . . . ?
C4 C5 C6 C7 -2.0(6) . . . . ?
C5 C6 C7 C8 2.2(6) . . . . ?
C6 C7 C8 C9 -0.4(6) . . . . ?
C7 C8 C9 C4 -1.5(5) . . . . ?
C7 C8 C9 C10 177.3(3) . . . . ?
C5 C4 C9 C8 1.7(5) . . . . ?
C3 C4 C9 C8 -177.3(3) . . . . ?
C5 C4 C9 C10 -177.2(3) . . . . ?
C3 C4 C9 C10 3.9(5) . . . . ?
C2 C1 C10 C11 174.3(3) . . . . ?
C15 C1 C10 C11 -3.1(5) . . . . ?
C2 C1 C10 C9 -5.6(5) . . . . ?
C15 C1 C10 C9 177.0(3) . . . . ?
C8 C9 C10 C11 3.7(6) . . . . ?
C4 C9 C10 C11 -177.4(3) . . . . ?
C8 C9 C10 C1 -176.4(3) . . . . ?
C4 C9 C10 C1 2.5(5) . . . . ?
C12 O2 C11 C10 178.7(4) . . . . ?
C12 O2 C11 C13 1.2(5) . . . . ?
C1 C10 C11 O2 -176.8(3) . . . . ?
C9 C10 C11 O2 3.1(6) . . . . ?
C1 C10 C11 C13 0.4(5) . . . . ?
C9 C10 C11 C13 -179.7(4) . . . . ?
C13 O3 C12 O2 1.0(5) . . . . ?
C11 O2 C12 O3 -1.4(5) . . . . ?
C12 O3 C13 C14 178.8(5) . . . . ?
C12 O3 C13 C11 -0.3(5) . . . . ?
O2 C11 C13 C14 -179.7(4) . . . . ?
C10 C11 C13 C14 2.6(7) . . . . ?
O2 C11 C13 O3 -0.6(5) . . . . ?
C10 C11 C13 O3 -178.2(4) . . . . ?
O3 C13 C14 C15 178.4(4) . . . . ?
C11 C13 C14 C15 -2.7(6) . . . . ?
C13 C14 C15 C16 179.8(4) . . . . ?
C13 C14 C15 C1 -0.1(6) . . . . ?
C2 C1 C15 C16 5.7(5) . . . . ?
C10 C1 C15 C16 -176.9(3) . . . . ?
C2 C1 C15 C14 -174.4(3) . . . . ?
C10 C1 C15 C14 3.1(5) . . . . ?
C14 C15 C16 C17 174.6(4) . . . . ?
C1 C15 C16 C17 -5.5(6) . . . . ?
C2 N1 C17 C16 5.8(5) . . . . ?
Ru1 N1 C17 C16 -168.5(3) . . . . ?
C15 C16 C17 N1 -0.3(6) . . . . ?
